data_7244036
loop_
_publ_author_name
'Tan, Sang Loon'
'Cardoso, Laura N. F.'
'de Souza, Marcus V. N.'
'Wardell, Solange M. S. V.'
'Wardell, James L.'
'Tiekink, Edward R. T.'

_publ_section_title
;
 Experimental and computational evidence for stabilising parallel, offset
 \p[C(&#xE001;O)N(H)N&#xE001;C]&#x22EF;\p(phenyl) interactions in
 acetohydrazide derivatives
;
_journal_issue 5
_journal_name_full CrystEngComm
_journal_page_first 962
_journal_page_last 974
_journal_paper_doi 10.1039/D1CE01492G
_journal_volume 24
_journal_year 2022
_chemical_formula_moiety 'C19 H22 Cl3 N S2 Sn'
_chemical_formula_sum 'C19 H22 Cl3 N S2 Sn'
_chemical_formula_weight 553.53
_space_group_crystal_system monoclinic
_space_group_IT_number 14
_space_group_name_Hall '-P 2yn'
_space_group_name_H-M_alt 'P 1 21/n 1'
_atom_sites_solution_hydrogens geom
_atom_sites_solution_primary direct
_atom_sites_solution_secondary difmap
_audit_block_doi 10.5517/ccdc.csd.cc26bnfn
_audit_creation_method SHELXL-2017/1
_audit_update_record
;
2020-10-08 deposited with the CCDC.	2021-12-10 downloaded from the CCDC.
;
_cell_angle_alpha 90
_cell_angle_beta 96.9574(5)
_cell_angle_gamma 90
_cell_formula_units_Z 4
_cell_length_a 10.12941(5)
_cell_length_b 16.43674(9)
_cell_length_c 13.38681(7)
_cell_measurement_reflns_used 19329
_cell_measurement_temperature 100(2)
_cell_measurement_theta_max 76.3120
_cell_measurement_theta_min 4.2470
_cell_volume 2212.42(2)
_computing_cell_refinement 'CrysAlisPro (Rigaku OD, 2017)'
_computing_data_collection 'CrysAlisPro (Rigaku OD, 2017)'
_computing_data_reduction 'CrysAlisPro (Rigaku OD, 2017)'
_computing_molecular_graphics 'ORTEP-3 for Windows (Farrugia, 2012), DIAMOND (Brandenburg, 2006)'
_computing_publication_material 'publCIF (Westrip, 2010)'
_computing_structure_refinement 'SHELXL-2017/1 (Sheldrick, 2017)'
_computing_structure_solution 'SHELXT 2014/5 (Sheldrick, 2014)'
_diffrn_ambient_temperature 100(2)
_diffrn_detector_area_resol_mean 5.2558
_diffrn_measured_fraction_theta_full 1.000
_diffrn_measured_fraction_theta_max 1.000
_diffrn_measurement_device_type 'XtaLAB Synergy, Dualflex, AtlasS2'
_diffrn_measurement_method '\w scans'
_diffrn_radiation_type CuK\a
_diffrn_radiation_wavelength 1.54184
_diffrn_reflns_av_R_equivalents 0.0315
_diffrn_reflns_av_unetI/netI 0.0175
_diffrn_reflns_Laue_measured_fraction_full 1.000
_diffrn_reflns_Laue_measured_fraction_max 1.000
_diffrn_reflns_limit_h_max 12
_diffrn_reflns_limit_h_min -12
_diffrn_reflns_limit_k_max 11
_diffrn_reflns_limit_k_min -19
_diffrn_reflns_limit_l_max 15
_diffrn_reflns_limit_l_min -15
_diffrn_reflns_number 26819
_diffrn_reflns_point_group_measured_fraction_full 1.000
_diffrn_reflns_point_group_measured_fraction_max 1.000
_diffrn_reflns_theta_full 67.088
_diffrn_reflns_theta_max 67.088
_diffrn_reflns_theta_min 4.278
_diffrn_source 'micro-focus sealed X-ray tube'
_exptl_absorpt_coefficient_mu 14.311
_exptl_absorpt_correction_T_max 1.000
_exptl_absorpt_correction_T_min 0.670
_exptl_absorpt_correction_type gaussian
_exptl_absorpt_process_details CrysAlisPro
_exptl_crystal_colour colourless
_exptl_crystal_density_diffrn 1.662
_exptl_crystal_description prism
_exptl_crystal_F_000 1104
_exptl_crystal_size_max 0.193
_exptl_crystal_size_mid 0.125
_exptl_crystal_size_min 0.065
_refine_diff_density_max 0.389
_refine_diff_density_min -1.619
_refine_diff_density_rms 0.086
_refine_ls_extinction_method none
_refine_ls_goodness_of_fit_ref 1.062
_refine_ls_hydrogen_treatment constr
_refine_ls_matrix_type full
_refine_ls_number_parameters 239
_refine_ls_number_reflns 3946
_refine_ls_number_restraints 0
_refine_ls_restrained_S_all 1.062
_refine_ls_R_factor_all 0.0222
_refine_ls_R_factor_gt 0.0217
_refine_ls_shift/su_max 0.002
_refine_ls_shift/su_mean 0.000
_refine_ls_structure_factor_coef Fsqd
_refine_ls_weighting_details 'w=1/[\s^2^(Fo^2^)+(0.0367P)^2^+1.2482P] where P=(Fo^2^+2Fc^2^)/3'
_refine_ls_weighting_scheme calc
_refine_ls_wR_factor_gt 0.0564
_refine_ls_wR_factor_ref 0.0566
_reflns_Friedel_coverage 0.000
_reflns_number_gt 3863
_reflns_number_total 3946
_reflns_threshold_expression 'I > 2\s(I)'
_cod_data_source_file d1ce01492g2.cif
_cod_data_source_block shelx
_cod_depositor_comments 'Adding full bibliography for 7244036--7244162.cif.'
_cod_original_sg_symbol_H-M 'P 21/n'
_cod_database_code 7244036
_shelx_shelxl_version_number 2017/1
_shelx_space_group_comment
;
The symmetry employed for this shelxl refinement is uniquely defined
by the following loop, which should always be used as a source of
symmetry information in preference to the above space-group names.
They are only intended as comments.
;
_shelx_estimated_absorpt_t_min 0.169
_shelx_estimated_absorpt_t_max 0.456

loop_
_space_group_symop_operation_xyz
'x, y, z'
'-x+1/2, y+1/2, -z+1/2'
'-x, -y, -z'
'x-1/2, -y-1/2, z-1/2'

loop_
_atom_site_label
_atom_site_type_symbol
_atom_site_fract_x
_atom_site_fract_y
_atom_site_fract_z
_atom_site_U_iso_or_equiv
_atom_site_adp_type
_atom_site_occupancy
_atom_site_site_symmetry_order
_atom_site_calc_flag
_atom_site_refinement_flags_posn
_atom_site_refinement_flags_adp
_atom_site_refinement_flags_occupancy
_atom_site_disorder_assembly
_atom_site_disorder_group
Sn Sn 0.75889(2) 0.32031(2) 0.36568(2) 0.01035(6) Uani 1 1 d . . . . .
Cl1 Cl 0.88295(5) 0.36524(3) 0.52524(3) 0.01660(11) Uani 1 1 d . . . . .
Cl2 Cl 0.97147(6) 0.60637(3) 0.07220(4) 0.02271(13) Uani 1 1 d . . . . .
Cl3 Cl 1.08579(6) -0.02630(3) 0.33016(5) 0.02960(14) Uani 1 1 d . . . . .
S1 S 0.55317(5) 0.34535(3) 0.44136(4) 0.01537(11) Uani 1 1 d . . . . .
S2 S 0.55215(5) 0.27508(3) 0.23922(4) 0.01313(11) Uani 1 1 d . . . . .
N1 N 0.32923(18) 0.30673(11) 0.32071(14) 0.0139(4) Uani 1 1 d . . . . .
C1 C 0.4604(2) 0.30865(12) 0.33132(16) 0.0127(4) Uani 1 1 d . . . . .
C2 C 0.2453(2) 0.32898(15) 0.40154(18) 0.0205(5) Uani 1 1 d . . . . .
H2 H 0.151430 0.318110 0.372247 0.025 Uiso 1 1 calc R U . . .
C3 C 0.2703(2) 0.27413(17) 0.49404(18) 0.0265(5) Uani 1 1 d . . . . .
H3A H 0.269992 0.217101 0.472652 0.040 Uiso 1 1 calc R U . . .
H3B H 0.200130 0.282707 0.537304 0.040 Uiso 1 1 calc R U . . .
H3C H 0.356820 0.287397 0.531487 0.040 Uiso 1 1 calc R U . . .
C4 C 0.2509(2) 0.41949(17) 0.4266(2) 0.0301(6) Uani 1 1 d . . . . .
H4A H 0.338836 0.433021 0.461471 0.045 Uiso 1 1 calc R U . . .
H4B H 0.182668 0.432435 0.470222 0.045 Uiso 1 1 calc R U . . .
H4C H 0.234624 0.451185 0.364358 0.045 Uiso 1 1 calc R U . . .
C5 C 0.2552(2) 0.27281(14) 0.22617(16) 0.0173(5) Uani 1 1 d . . . . .
H5 H 0.320010 0.267726 0.175773 0.021 Uiso 1 1 calc R U . . .
C6 C 0.1437(3) 0.32825(16) 0.1810(2) 0.0280(6) Uani 1 1 d . . . . .
H6A H 0.074121 0.330372 0.225856 0.042 Uiso 1 1 calc R U . . .
H6B H 0.106180 0.307084 0.115244 0.042 Uiso 1 1 calc R U . . .
H6C H 0.178867 0.383089 0.172912 0.042 Uiso 1 1 calc R U . . .
C7 C 0.2057(3) 0.18794(14) 0.24595(19) 0.0232(5) Uani 1 1 d . . . . .
H7A H 0.280426 0.154277 0.275205 0.035 Uiso 1 1 calc R U . . .
H7B H 0.165886 0.163661 0.182505 0.035 Uiso 1 1 calc R U . . .
H7C H 0.138825 0.191032 0.292934 0.035 Uiso 1 1 calc R U . . .
C8 C 0.8230(2) 0.41508(12) 0.27316(15) 0.0121(4) Uani 1 1 d . . . . .
C9 C 0.7837(2) 0.41450(13) 0.16945(16) 0.0145(4) Uani 1 1 d . . . . .
H9 H 0.724949 0.373320 0.141020 0.017 Uiso 1 1 calc R U . . .
C10 C 0.8291(2) 0.47304(13) 0.10745(15) 0.0159(4) Uani 1 1 d . . . . .
H10 H 0.802267 0.472115 0.036961 0.019 Uiso 1 1 calc R U . . .
C11 C 0.9138(2) 0.53262(13) 0.14972(16) 0.0151(4) Uani 1 1 d . . . . .
C12 C 0.9539(2) 0.53572(14) 0.25245(16) 0.0160(4) Uani 1 1 d . . . . .
H12 H 1.011637 0.577622 0.280295 0.019 Uiso 1 1 calc R U . . .
C13 C 0.9083(2) 0.47654(13) 0.31397(16) 0.0143(4) Uani 1 1 d . . . . .
H13 H 0.935302 0.477896 0.384422 0.017 Uiso 1 1 calc R U . . .
C14 C 0.8525(2) 0.20375(13) 0.36185(16) 0.0125(4) Uani 1 1 d . . . . .
C15 C 0.9354(2) 0.17303(13) 0.44376(17) 0.0160(5) Uani 1 1 d . . . . .
H15 H 0.945186 0.201638 0.505885 0.019 Uiso 1 1 calc R U . . .
C16 C 1.0039(2) 0.10049(13) 0.43481(17) 0.0182(5) Uani 1 1 d . . . . .
H16 H 1.059329 0.078901 0.490897 0.022 Uiso 1 1 calc R U . . .
C17 C 0.9906(2) 0.06016(13) 0.34350(18) 0.0178(4) Uani 1 1 d . . . . .
C18 C 0.9060(2) 0.08806(13) 0.26211(17) 0.0183(5) Uani 1 1 d . . . . .
H18 H 0.895672 0.058779 0.200473 0.022 Uiso 1 1 calc R U . . .
C19 C 0.8365(2) 0.15958(14) 0.27206(17) 0.0154(4) Uani 1 1 d . . . . .
H19 H 0.777015 0.178931 0.216880 0.019 Uiso 1 1 calc R U . . .

loop_
_atom_site_aniso_label
_atom_site_aniso_U_11
_atom_site_aniso_U_22
_atom_site_aniso_U_33
_atom_site_aniso_U_23
_atom_site_aniso_U_13
_atom_site_aniso_U_12
Sn 0.01110(9) 0.00821(9) 0.01146(9) -0.00011(4) 0.00022(6) 0.00005(5)
Cl1 0.0213(2) 0.0147(2) 0.0126(2) -0.00138(19) -0.00279(18) -0.0028(2)
Cl2 0.0324(3) 0.0178(3) 0.0190(3) 0.0034(2) 0.0073(2) -0.0063(2)
Cl3 0.0367(3) 0.0126(3) 0.0398(3) -0.0029(2) 0.0062(3) 0.0093(2)
S1 0.0133(2) 0.0183(3) 0.0144(2) -0.0046(2) 0.00134(19) -0.0004(2)
S2 0.0122(2) 0.0136(2) 0.0135(2) -0.00252(19) 0.00069(18) -0.00025(19)
N1 0.0128(9) 0.0146(9) 0.0145(9) 0.0013(7) 0.0018(7) 0.0005(7)
C1 0.0137(10) 0.0090(9) 0.0150(10) 0.0018(8) 0.0005(8) -0.0007(8)
C2 0.0129(11) 0.0291(13) 0.0199(12) -0.0043(10) 0.0036(9) 0.0007(9)
C3 0.0236(12) 0.0397(15) 0.0172(11) -0.0003(11) 0.0062(9) -0.0068(11)
C4 0.0217(12) 0.0307(14) 0.0376(14) -0.0109(12) 0.0030(11) 0.0094(11)
C5 0.0132(10) 0.0246(12) 0.0139(10) -0.0014(9) 0.0004(8) -0.0043(9)
C6 0.0241(13) 0.0301(14) 0.0270(13) 0.0048(10) -0.0081(11) -0.0010(10)
C7 0.0249(12) 0.0219(12) 0.0226(12) -0.0039(9) 0.0016(10) -0.0052(10)
C8 0.0120(9) 0.0101(10) 0.0147(10) -0.0002(8) 0.0038(8) 0.0033(8)
C9 0.0144(10) 0.0131(10) 0.0159(10) -0.0036(8) 0.0015(8) -0.0014(8)
C10 0.0182(10) 0.0180(11) 0.0113(10) -0.0009(8) 0.0013(8) 0.0017(9)
C11 0.0167(10) 0.0113(10) 0.0179(10) 0.0019(8) 0.0051(8) 0.0012(8)
C12 0.0166(10) 0.0130(10) 0.0181(10) -0.0035(9) 0.0009(8) -0.0026(8)
C13 0.0160(10) 0.0132(10) 0.0132(10) 0.0000(8) 0.0001(8) 0.0003(8)
C14 0.0114(9) 0.0090(9) 0.0174(10) 0.0002(8) 0.0029(8) -0.0013(8)
C15 0.0173(11) 0.0130(10) 0.0177(11) -0.0002(8) 0.0023(9) -0.0014(8)
C16 0.0184(11) 0.0123(10) 0.0233(11) 0.0042(9) -0.0001(9) 0.0003(9)
C17 0.0178(10) 0.0070(10) 0.0298(12) 0.0006(9) 0.0078(9) 0.0008(8)
C18 0.0202(11) 0.0133(11) 0.0220(11) -0.0054(9) 0.0054(9) -0.0045(9)
C19 0.0136(10) 0.0151(10) 0.0173(11) -0.0003(9) 0.0007(8) -0.0003(9)

loop_
_atom_type_symbol
_atom_type_description
_atom_type_scat_dispersion_real
_atom_type_scat_dispersion_imag
_atom_type_scat_source
C C 0.0181 0.0091 'International Tables Vol C Tables 4.2.6.8 and 6.1.1.4'
H H 0.0000 0.0000 'International Tables Vol C Tables 4.2.6.8 and 6.1.1.4'
Cl Cl 0.3639 0.7018 'International Tables Vol C Tables 4.2.6.8 and 6.1.1.4'
N N 0.0311 0.0180 'International Tables Vol C Tables 4.2.6.8 and 6.1.1.4'
S S 0.3331 0.5567 'International Tables Vol C Tables 4.2.6.8 and 6.1.1.4'
Sn Sn 0.0259 5.4591 'International Tables Vol C Tables 4.2.6.8 and 6.1.1.4'

loop_
_citation_id
_citation_doi
_citation_year
1 10.1039/D0CE01478H 2020

loop_
_geom_angle_atom_site_label_1
_geom_angle_atom_site_label_2
_geom_angle_atom_site_label_3
_geom_angle
_geom_angle_site_symmetry_1
_geom_angle_site_symmetry_3
_geom_angle_publ_flag
C8 Sn C14 118.12(8) . . ?
C8 Sn Cl1 97.19(6) . . ?
C14 Sn Cl1 96.23(6) . . ?
C8 Sn S1 116.64(5) . . ?
C14 Sn S1 124.01(6) . . ?
Cl1 Sn S1 87.776(17) . . ?
C8 Sn S2 96.14(6) . . ?
C14 Sn S2 92.98(6) . . ?
Cl1 Sn S2 157.846(17) . . ?
S1 Sn S2 70.418(16) . . ?
C1 S1 Sn 89.48(7) . . ?
C1 S2 Sn 84.57(7) . . ?
C1 N1 C5 119.61(18) . . ?
C1 N1 C2 124.59(19) . . ?
C5 N1 C2 115.53(17) . . ?
N1 C1 S2 122.62(16) . . ?
N1 C1 S1 121.88(17) . . ?
S2 C1 S1 115.50(12) . . ?
N1 C2 C4 112.8(2) . . ?
N1 C2 C3 112.83(19) . . ?
C4 C2 C3 113.5(2) . . ?
N1 C2 H2 105.6 . . ?
C4 C2 H2 105.6 . . ?
C3 C2 H2 105.6 . . ?
C2 C3 H3A 109.5 . . ?
C2 C3 H3B 109.5 . . ?
H3A C3 H3B 109.5 . . ?
C2 C3 H3C 109.5 . . ?
H3A C3 H3C 109.5 . . ?
H3B C3 H3C 109.5 . . ?
C2 C4 H4A 109.5 . . ?
C2 C4 H4B 109.5 . . ?
H4A C4 H4B 109.5 . . ?
C2 C4 H4C 109.5 . . ?
H4A C4 H4C 109.5 . . ?
H4B C4 H4C 109.5 . . ?
N1 C5 C7 109.70(18) . . ?
N1 C5 C6 112.62(19) . . ?
C7 C5 C6 112.07(19) . . ?
N1 C5 H5 107.4 . . ?
C7 C5 H5 107.4 . . ?
C6 C5 H5 107.4 . . ?
C5 C6 H6A 109.5 . . ?
C5 C6 H6B 109.5 . . ?
H6A C6 H6B 109.5 . . ?
C5 C6 H6C 109.5 . . ?
H6A C6 H6C 109.5 . . ?
H6B C6 H6C 109.5 . . ?
C5 C7 H7A 109.5 . . ?
C5 C7 H7B 109.5 . . ?
H7A C7 H7B 109.5 . . ?
C5 C7 H7C 109.5 . . ?
H7A C7 H7C 109.5 . . ?
H7B C7 H7C 109.5 . . ?
C9 C8 C13 118.81(19) . . ?
C9 C8 Sn 120.02(15) . . ?
C13 C8 Sn 121.13(15) . . ?
C10 C9 C8 121.02(19) . . ?
C10 C9 H9 119.5 . . ?
C8 C9 H9 119.5 . . ?
C11 C10 C9 118.89(19) . . ?
C11 C10 H10 120.6 . . ?
C9 C10 H10 120.6 . . ?
C10 C11 C12 121.8(2) . . ?
C10 C11 Cl2 119.16(16) . . ?
C12 C11 Cl2 119.07(17) . . ?
C11 C12 C13 118.9(2) . . ?
C11 C12 H12 120.5 . . ?
C13 C12 H12 120.5 . . ?
C12 C13 C8 120.60(19) . . ?
C12 C13 H13 119.7 . . ?
C8 C13 H13 119.7 . . ?
C15 C14 C19 119.0(2) . . ?
C15 C14 Sn 122.15(16) . . ?
C19 C14 Sn 118.71(15) . . ?
C16 C15 C14 120.1(2) . . ?
C16 C15 H15 119.9 . . ?
C14 C15 H15 119.9 . . ?
C17 C16 C15 119.4(2) . . ?
C17 C16 H16 120.3 . . ?
C15 C16 H16 120.3 . . ?
C18 C17 C16 121.6(2) . . ?
C18 C17 Cl3 119.30(17) . . ?
C16 C17 Cl3 119.11(18) . . ?
C17 C18 C19 118.7(2) . . ?
C17 C18 H18 120.7 . . ?
C19 C18 H18 120.7 . . ?
C18 C19 C14 121.1(2) . . ?
C18 C19 H19 119.4 . . ?
C14 C19 H19 119.4 . . ?

loop_
_geom_bond_atom_site_label_1
_geom_bond_atom_site_label_2
_geom_bond_distance
_geom_bond_site_symmetry_2
_geom_bond_publ_flag
Sn C8 2.140(2) . ?
Sn C14 2.141(2) . ?
Sn Cl1 2.4570(5) . ?
Sn S1 2.4596(5) . ?
Sn S2 2.6354(5) . ?
Cl2 C11 1.742(2) . ?
Cl3 C17 1.739(2) . ?
S1 C1 1.755(2) . ?
S2 C1 1.722(2) . ?
N1 C1 1.320(3) . ?
N1 C5 1.498(3) . ?
N1 C2 1.500(3) . ?
C2 C4 1.525(4) . ?
C2 C3 1.528(3) . ?
C2 H2 1.0000 . ?
C3 H3A 0.9800 . ?
C3 H3B 0.9800 . ?
C3 H3C 0.9800 . ?
C4 H4A 0.9800 . ?
C4 H4B 0.9800 . ?
C4 H4C 0.9800 . ?
C5 C7 1.516(3) . ?
C5 C6 1.519(3) . ?
C5 H5 1.0000 . ?
C6 H6A 0.9800 . ?
C6 H6B 0.9800 . ?
C6 H6C 0.9800 . ?
C7 H7A 0.9800 . ?
C7 H7B 0.9800 . ?
C7 H7C 0.9800 . ?
C8 C9 1.397(3) . ?
C8 C13 1.397(3) . ?
C9 C10 1.385(3) . ?
C9 H9 0.9500 . ?
C10 C11 1.377(3) . ?
C10 H10 0.9500 . ?
C11 C12 1.387(3) . ?
C12 C13 1.389(3) . ?
C12 H12 0.9500 . ?
C13 H13 0.9500 . ?
C14 C15 1.393(3) . ?
C14 C19 1.397(3) . ?
C15 C16 1.392(3) . ?
C15 H15 0.9500 . ?
C16 C17 1.383(3) . ?
C16 H16 0.9500 . ?
C17 C18 1.380(3) . ?
C18 C19 1.385(3) . ?
C18 H18 0.9500 . ?
C19 H19 0.9500 . ?

loop_
_geom_torsion_atom_site_label_1
_geom_torsion_atom_site_label_2
_geom_torsion_atom_site_label_3
_geom_torsion_atom_site_label_4
_geom_torsion
_geom_torsion_site_symmetry_1
_geom_torsion_site_symmetry_2
_geom_torsion_site_symmetry_3
_geom_torsion_site_symmetry_4
_geom_torsion_publ_flag
C5 N1 C1 S2 1.2(3) . . . . ?
C2 N1 C1 S2 174.92(17) . . . . ?
C5 N1 C1 S1 -178.46(15) . . . . ?
C2 N1 C1 S1 -4.7(3) . . . . ?
Sn S2 C1 N1 178.78(18) . . . . ?
Sn S2 C1 S1 -1.56(10) . . . . ?
Sn S1 C1 N1 -178.67(18) . . . . ?
Sn S1 C1 S2 1.66(11) . . . . ?
C1 N1 C2 C4 68.6(3) . . . . ?
C5 N1 C2 C4 -117.4(2) . . . . ?
C1 N1 C2 C3 -61.7(3) . . . . ?
C5 N1 C2 C3 112.2(2) . . . . ?
C1 N1 C5 C7 103.2(2) . . . . ?
C2 N1 C5 C7 -71.1(2) . . . . ?
C1 N1 C5 C6 -131.3(2) . . . . ?
C2 N1 C5 C6 54.4(3) . . . . ?
C13 C8 C9 C10 0.7(3) . . . . ?
Sn C8 C9 C10 -176.91(16) . . . . ?
C8 C9 C10 C11 -0.3(3) . . . . ?
C9 C10 C11 C12 -0.4(3) . . . . ?
C9 C10 C11 Cl2 179.90(16) . . . . ?
C10 C11 C12 C13 0.6(3) . . . . ?
Cl2 C11 C12 C13 -179.64(16) . . . . ?
C11 C12 C13 C8 -0.2(3) . . . . ?
C9 C8 C13 C12 -0.4(3) . . . . ?
Sn C8 C13 C12 177.15(16) . . . . ?
C19 C14 C15 C16 1.8(3) . . . . ?
Sn C14 C15 C16 -173.98(16) . . . . ?
C14 C15 C16 C17 1.1(3) . . . . ?
C15 C16 C17 C18 -3.1(3) . . . . ?
C15 C16 C17 Cl3 175.28(17) . . . . ?
C16 C17 C18 C19 2.0(3) . . . . ?
Cl3 C17 C18 C19 -176.31(17) . . . . ?
C17 C18 C19 C14 1.0(3) . . . . ?
C15 C14 C19 C18 -2.9(3) . . . . ?
Sn C14 C19 C18 173.07(16) . . . . ?
